data_7045413
loop_
_publ_author_name
'Mahapatra, Prithwish'
'Giri, Sanjib'
'Drew, Michael G. B.'
'Ghosh, Ashutosh'

_publ_section_title
;
 Control of nuclearity in heterometallic Cu<sup>II</sup>-Mn<sup>II</sup>
 complexes derived from asymmetric Schiff bases: structures and magnetic
 properties.
;
_journal_issue 10
_journal_name_full 'Dalton transactions (Cambridge, England : 2003)'
_journal_page_first 3568
_journal_page_last 3579
_journal_paper_doi 10.1039/c7dt04766e
_journal_volume 47
_journal_year 2018
_chemical_formula_sum 'C19 H20 Cl2 Cu Mn N2 O3'
_chemical_formula_weight 513.75
_space_group_crystal_system monoclinic
_space_group_IT_number 14
_space_group_name_Hall '-P 2yn'
_space_group_name_H-M_alt 'P 1 21/n 1'
_symmetry_space_group_name_Hall '-P 2yn'
_symmetry_space_group_name_H-M 'P 1 21/n 1'
_atom_sites_solution_hydrogens geom
_audit_creation_method SHELXL-2016/6
_audit_update_record
;
2018-01-23 deposited with the CCDC.
2018-01-26 downloaded from the CCDC.
;
_cell_angle_alpha 90
_cell_angle_beta 101.073(14)
_cell_angle_gamma 90
_cell_formula_units_Z 4
_cell_length_a 11.2555(13)
_cell_length_b 12.524(3)
_cell_length_c 14.510(3)
_cell_measurement_reflns_used 15738
_cell_measurement_temperature 150(2)
_cell_measurement_theta_max 30.00
_cell_measurement_theta_min 3.49
_cell_volume 2007.3(7)
_computing_cell_refinement 'Crysalis, Oxford Diffraction'
_computing_data_collection 'Crysalis, Oxford Diffraction'
_computing_data_reduction 'Crysalis, Oxford Diffraction'
_computing_molecular_graphics PLATON(Spek,2004)
_computing_publication_material 'SHELXL, PLATON, WINGX (Ferrugia, 2012)'
_computing_structure_refinement 'SHELXL-2016/6 (Sheldrick, 2016)'
_computing_structure_solution 'SHELXS (Sheldrick, 2008)'
_diffrn_ambient_temperature 150(2)
_diffrn_measured_fraction_theta_full 0.993
_diffrn_measured_fraction_theta_max 0.984
_diffrn_measurement_device_type 'Oxford Diffaction X-Calibor System'
_diffrn_measurement_method '321 frames, counting time 10 s.'
_diffrn_radiation_monochromator graphite
_diffrn_radiation_source 'fine-focus sealed tube'
_diffrn_radiation_type MoK\a
_diffrn_radiation_wavelength 0.71073
_diffrn_reflns_av_R_equivalents 0.1153
_diffrn_reflns_av_unetI/netI 0.1211
_diffrn_reflns_Laue_measured_fraction_full 0.993
_diffrn_reflns_Laue_measured_fraction_max 0.984
_diffrn_reflns_limit_h_max 15
_diffrn_reflns_limit_h_min -14
_diffrn_reflns_limit_k_max 17
_diffrn_reflns_limit_k_min -17
_diffrn_reflns_limit_l_max 20
_diffrn_reflns_limit_l_min -14
_diffrn_reflns_number 15738
_diffrn_reflns_point_group_measured_fraction_full 0.993
_diffrn_reflns_point_group_measured_fraction_max 0.984
_diffrn_reflns_theta_full 25.242
_diffrn_reflns_theta_max 29.999
_diffrn_reflns_theta_min 3.494
_diffrn_standards_decay_% n/a
_diffrn_standards_interval_count n/a
_diffrn_standards_interval_time n/a
_exptl_absorpt_coefficient_mu 1.978
_exptl_absorpt_correction_T_max 1.000
_exptl_absorpt_correction_T_min 0.897
_exptl_absorpt_correction_type empirical
_exptl_absorpt_process_details 'ABSPACK, Oxford Diffraction Ltd'
_exptl_crystal_colour black
_exptl_crystal_density_diffrn 1.700
_exptl_crystal_description block
_exptl_crystal_F_000 1040
_exptl_crystal_size_max 0.25
_exptl_crystal_size_mid 0.23
_exptl_crystal_size_min 0.20
_refine_diff_density_max 0.786
_refine_diff_density_min -0.946
_refine_diff_density_rms 0.180
_refine_ls_extinction_method none
_refine_ls_goodness_of_fit_ref 1.030
_refine_ls_hydrogen_treatment constr
_refine_ls_matrix_type full
_refine_ls_number_parameters 259
_refine_ls_number_reflns 5760
_refine_ls_number_restraints 8
_refine_ls_restrained_S_all 1.033
_refine_ls_R_factor_all 0.1486
_refine_ls_R_factor_gt 0.0805
_refine_ls_shift/su_max 0.000
_refine_ls_shift/su_mean 0.000
_refine_ls_structure_factor_coef Fsqd
_refine_ls_weighting_details 'w=1/[\s^2^(Fo^2^)+(0.1072P)^2^] where P=(Fo^2^+2Fc^2^)/3'
_refine_ls_weighting_scheme calc
_refine_ls_wR_factor_gt 0.1918
_refine_ls_wR_factor_ref 0.2278
_reflns_Friedel_coverage 0.000
_reflns_number_gt 3273
_reflns_number_total 5760
_reflns_threshold_expression 'I > 2\s(I)'
_cod_data_source_file c7dt04766e2.cif
_cod_data_source_block 4
_cod_depositor_comments 'Adding full bibliography for 7045410--7045413.cif.'
_cod_database_code 7045413
_shelx_shelxl_version_number 2016/6
_shelx_space_group_comment
;
The symmetry employed for this shelxl refinement is uniquely defined
by the following loop, which should always be used as a source of
symmetry information in preference to the above space-group names.
They are only intended as comments.
;

loop_
_space_group_symop_operation_xyz
'x, y, z'
'-x+1/2, y+1/2, -z+1/2'
'-x, -y, -z'
'x-1/2, -y-1/2, z-1/2'

loop_
_atom_site_label
_atom_site_type_symbol
_atom_site_fract_x
_atom_site_fract_y
_atom_site_fract_z
_atom_site_U_iso_or_equiv
_atom_site_adp_type
_atom_site_occupancy
_atom_site_site_symmetry_order
_atom_site_calc_flag
_atom_site_refinement_flags_posn
_atom_site_refinement_flags_adp
_atom_site_refinement_flags_occupancy
_atom_site_disorder_assembly
_atom_site_disorder_group
Mn2 Mn -0.05456(7) 0.65871(6) 0.23733(6) 0.0392(2) Uani 1 1 d . . . . .
Cu1 Cu 0.18160(5) 0.57961(5) 0.16185(5) 0.0394(2) Uani 1 1 d . . . . .
Cl1 Cl -0.03213(16) 0.79816(12) 0.34489(13) 0.0618(5) Uani 1 1 d . . . . .
Cl2 Cl -0.21381(13) 0.54229(13) 0.24517(13) 0.0577(4) Uani 1 1 d . . . . .
N1 N 0.3457(4) 0.5548(4) 0.2257(4) 0.0502(12) Uani 1 1 d D . . . .
N2 N 0.2148(4) 0.5653(3) 0.0377(3) 0.0403(10) Uani 1 1 d D . . . .
O1 O 0.1203(3) 0.5759(3) 0.2751(3) 0.0396(8) Uani 1 1 d . . . . .
O2 O 0.0293(3) 0.6466(3) 0.1191(3) 0.0424(9) Uani 1 1 d . . . . .
O3 O -0.1700(3) 0.7475(3) 0.1012(3) 0.0514(10) Uani 1 1 d . . . . .
C1 C 0.1624(5) 0.5045(4) 0.3419(4) 0.0389(12) Uani 1 1 d . . . . .
C2 C 0.0844(5) 0.4672(5) 0.3997(4) 0.0467(14) Uani 1 1 d . . . . .
H2 H 0.005206 0.492369 0.389795 0.056 Uiso 1 1 calc R U . . .
C3 C 0.1214(6) 0.3948(4) 0.4700(5) 0.0523(15) Uani 1 1 d . . . . .
H3 H 0.067886 0.371690 0.507312 0.063 Uiso 1 1 calc R U . . .
C4 C 0.2383(6) 0.3562(5) 0.4854(5) 0.0580(17) Uani 1 1 d . . . . .
H4 H 0.263999 0.306105 0.532297 0.070 Uiso 1 1 calc R U . . .
C5 C 0.3162(6) 0.3927(5) 0.4304(5) 0.0542(16) Uani 1 1 d . . . . .
H5 H 0.394986 0.366433 0.441685 0.065 Uiso 1 1 calc R U . . .
C6 C 0.2839(5) 0.4669(4) 0.3586(4) 0.0425(13) Uani 1 1 d . . . . .
C7 C 0.3746(5) 0.5097(5) 0.3067(5) 0.0502(15) Uani 1 1 d . . . . .
C8 C 0.5063(5) 0.4991(7) 0.3544(6) 0.077(2) Uani 1 1 d . . . . .
H8A H 0.510963 0.481327 0.419398 0.116 Uiso 1 1 calc DR U . . .
H8B H 0.547339 0.565540 0.349832 0.116 Uiso 1 1 calc DR U . . .
H8C H 0.543947 0.443789 0.324351 0.116 Uiso 1 1 calc DR U . . .
C9A C 0.4186(12) 0.6300(12) 0.1772(9) 0.049(2) Uani 0.467(12) 1 d D . P A 1
H9A1 H 0.379625 0.699456 0.171096 0.058 Uiso 0.467(12) 1 calc R U P A 1
H9A2 H 0.498424 0.638640 0.215920 0.058 Uiso 0.467(12) 1 calc R U P A 1
C10A C 0.4313(5) 0.5925(7) 0.0840(5) 0.068(2) Uani 0.467(12) 1 d D . P A 1
H10A H 0.507250 0.553894 0.091059 0.082 Uiso 0.467(12) 1 calc R U P A 1
H10B H 0.438324 0.654778 0.045744 0.082 Uiso 0.467(12) 1 calc R U P A 1
C9B C 0.4568(10) 0.5763(11) 0.1867(8) 0.049(2) Uani 0.533(12) 1 d D . P A 2
H9B1 H 0.496571 0.639498 0.216703 0.058 Uiso 0.533(12) 1 calc R U P A 2
H9B2 H 0.512206 0.516745 0.201766 0.058 Uiso 0.533(12) 1 calc DR U P A 2
C10B C 0.4313(5) 0.5925(7) 0.0840(5) 0.068(2) Uani 0.533(12) 1 d D . P A 2
H10C H 0.505381 0.580290 0.060746 0.082 Uiso 0.533(12) 1 calc R U P A 2
H10D H 0.408185 0.666400 0.071271 0.082 Uiso 0.533(12) 1 calc R U P A 2
C11 C 0.3326(5) 0.5213(5) 0.0294(5) 0.0608(18) Uani 1 1 d D . . . .
H11A H 0.339692 0.518632 -0.036172 0.073 Uiso 1 1 calc R U . A 1
H11B H 0.340720 0.449318 0.054380 0.073 Uiso 1 1 calc R U . A 1
C12 C 0.1418(5) 0.5881(4) -0.0391(4) 0.0448(13) Uani 1 1 d . . . . .
H12 H 0.167561 0.572042 -0.094726 0.054 Uiso 1 1 calc R U . . .
C13 C 0.0220(5) 0.6368(4) -0.0477(4) 0.0400(12) Uani 1 1 d . . . . .
C14 C -0.0445(6) 0.6549(5) -0.1386(5) 0.0536(15) Uani 1 1 d . . . . .
H14 H -0.014499 0.633401 -0.191101 0.064 Uiso 1 1 calc R U . . .
C15 C -0.1567(6) 0.7058(5) -0.1485(5) 0.0596(18) Uani 1 1 d . . . . .
H15 H -0.201933 0.717817 -0.208324 0.072 Uiso 1 1 calc R U . . .
C16 C -0.2023(5) 0.7391(4) -0.0700(5) 0.0522(16) Uani 1 1 d . . . . .
H16 H -0.276800 0.773498 -0.077535 0.063 Uiso 1 1 calc R U . . .
C17 C -0.1365(5) 0.7205(4) 0.0178(4) 0.0434(13) Uani 1 1 d . . . . .
C18 C -0.0246(4) 0.6654(4) 0.0315(4) 0.0360(11) Uani 1 1 d . . . . .
C19 C -0.2835(6) 0.8050(6) 0.0983(6) 0.072(2) Uani 1 1 d . . . . .
H19A H -0.279768 0.872627 0.067764 0.108 Uiso 1 1 calc R U . . .
H19B H -0.295997 0.816459 0.161104 0.108 Uiso 1 1 calc R U . . .
H19C H -0.349279 0.763755 0.063958 0.108 Uiso 1 1 calc R U . . .

loop_
_atom_site_aniso_label
_atom_site_aniso_U_11
_atom_site_aniso_U_22
_atom_site_aniso_U_33
_atom_site_aniso_U_23
_atom_site_aniso_U_13
_atom_site_aniso_U_12
Mn2 0.0400(4) 0.0425(4) 0.0349(5) -0.0042(4) 0.0066(3) 0.0020(3)
Cu1 0.0397(4) 0.0481(4) 0.0305(4) 0.0014(3) 0.0072(3) -0.0017(3)
Cl1 0.0789(10) 0.0525(8) 0.0504(11) -0.0162(8) 0.0033(8) 0.0031(7)
Cl2 0.0480(8) 0.0706(10) 0.0561(11) -0.0065(8) 0.0142(7) -0.0141(7)
N1 0.046(3) 0.069(3) 0.036(3) -0.010(3) 0.008(2) -0.011(2)
N2 0.045(2) 0.042(2) 0.035(3) 0.002(2) 0.010(2) 0.0029(18)
O1 0.0395(18) 0.051(2) 0.029(2) 0.0080(17) 0.0080(16) 0.0073(15)
O2 0.046(2) 0.051(2) 0.029(2) 0.0026(17) 0.0053(16) 0.0117(16)
O3 0.048(2) 0.061(2) 0.042(3) -0.001(2) 0.0013(18) 0.0160(18)
C1 0.047(3) 0.043(3) 0.025(3) -0.001(2) 0.003(2) 0.007(2)
C2 0.049(3) 0.051(3) 0.041(4) -0.001(3) 0.014(3) 0.005(2)
C3 0.079(4) 0.040(3) 0.039(4) 0.002(3) 0.015(3) 0.000(3)
C4 0.083(4) 0.045(3) 0.039(4) 0.005(3) -0.007(3) 0.005(3)
C5 0.061(4) 0.048(3) 0.048(4) -0.005(3) -0.003(3) 0.015(3)
C6 0.045(3) 0.044(3) 0.035(3) -0.012(3) -0.002(2) 0.004(2)
C7 0.040(3) 0.064(4) 0.043(4) -0.021(3) 0.001(3) 0.004(2)
C8 0.039(3) 0.130(7) 0.058(5) -0.025(5) -0.002(3) 0.012(4)
C9A 0.040(5) 0.057(7) 0.052(5) -0.011(5) 0.016(4) -0.006(4)
C10A 0.040(3) 0.110(6) 0.056(5) 0.012(4) 0.012(3) -0.009(3)
C9B 0.040(5) 0.057(7) 0.052(5) -0.011(5) 0.016(4) -0.006(4)
C10B 0.040(3) 0.110(6) 0.056(5) 0.012(4) 0.012(3) -0.009(3)
C11 0.057(4) 0.078(4) 0.048(4) -0.011(4) 0.013(3) 0.018(3)
C12 0.062(3) 0.040(3) 0.032(3) -0.007(2) 0.009(3) -0.001(2)
C13 0.050(3) 0.032(2) 0.035(3) 0.001(2) 0.002(2) -0.007(2)
C14 0.074(4) 0.050(3) 0.034(4) -0.004(3) 0.004(3) -0.005(3)
C15 0.072(4) 0.055(3) 0.043(4) 0.007(3) -0.014(3) -0.005(3)
C16 0.055(3) 0.044(3) 0.048(4) -0.001(3) -0.014(3) 0.001(2)
C17 0.047(3) 0.040(3) 0.040(4) 0.005(2) -0.001(3) -0.002(2)
C18 0.043(3) 0.038(2) 0.023(3) 0.006(2) -0.004(2) -0.0066(19)
C19 0.056(4) 0.075(4) 0.082(6) -0.011(4) 0.003(4) 0.029(3)

loop_
_atom_type_symbol
_atom_type_description
_atom_type_scat_dispersion_real
_atom_type_scat_dispersion_imag
_atom_type_scat_source
C C 0.0033 0.0016 'International Tables Vol C Tables 4.2.6.8 and 6.1.1.4'
H H 0.0000 0.0000 'International Tables Vol C Tables 4.2.6.8 and 6.1.1.4'
N N 0.0061 0.0033 'International Tables Vol C Tables 4.2.6.8 and 6.1.1.4'
O O 0.0106 0.0060 'International Tables Vol C Tables 4.2.6.8 and 6.1.1.4'
Mn Mn 0.3368 0.7283 'International Tables Vol C Tables 4.2.6.8 and 6.1.1.4'
Cu Cu 0.3201 1.2651 'International Tables Vol C Tables 4.2.6.8 and 6.1.1.4'
Cl Cl 0.1484 0.1585 'International Tables Vol C Tables 4.2.6.8 and 6.1.1.4'

loop_
_geom_angle_atom_site_label_1
_geom_angle_atom_site_label_2
_geom_angle_atom_site_label_3
_geom_angle
O2 Mn2 O1 69.58(14)
O2 Mn2 Cl1 126.20(12)
O1 Mn2 Cl1 102.15(11)
O2 Mn2 Cl2 117.50(12)
O1 Mn2 Cl2 110.65(11)
Cl1 Mn2 Cl2 115.02(7)
O2 Mn2 O3 67.93(14)
O1 Mn2 O3 137.39(15)
Cl1 Mn2 O3 100.08(11)
Cl2 Mn2 O3 91.72(11)
O1 Cu1 O2 80.72(16)
O1 Cu1 N2 168.11(17)
O2 Cu1 N2 93.51(18)
O1 Cu1 N1 93.10(19)
O2 Cu1 N1 161.61(19)
N2 Cu1 N1 95.4(2)
C7 N1 C9B 110.0(6)
C7 N1 C9A 129.4(7)
C7 N1 Cu1 124.0(4)
C9B N1 Cu1 125.8(6)
C9A N1 Cu1 103.4(7)
C12 N2 C11 116.8(5)
C12 N2 Cu1 126.0(4)
C11 N2 Cu1 117.2(4)
C1 O1 Cu1 120.4(3)
C1 O1 Mn2 132.2(3)
Cu1 O1 Mn2 103.21(16)
C18 O2 Cu1 127.7(4)
C18 O2 Mn2 125.0(3)
Cu1 O2 Mn2 106.39(18)
C17 O3 C19 118.8(5)
C17 O3 Mn2 114.2(3)
C19 O3 Mn2 125.5(5)
O1 C1 C2 118.6(5)
O1 C1 C6 122.7(5)
C2 C1 C6 118.6(5)
C3 C2 C1 121.9(5)
C3 C2 H2 119.0
C1 C2 H2 119.0
C2 C3 C4 119.8(6)
C2 C3 H3 120.1
C4 C3 H3 120.1
C5 C4 C3 119.0(6)
C5 C4 H4 120.5
C3 C4 H4 120.5
C4 C5 C6 123.6(6)
C4 C5 H5 118.2
C6 C5 H5 118.2
C5 C6 C1 117.0(6)
C5 C6 C7 121.0(5)
C1 C6 C7 121.8(5)
N1 C7 C6 123.1(5)
N1 C7 C8 120.5(6)
C6 C7 C8 116.4(6)
C7 C8 H8A 109.5
C7 C8 H8B 109.5
H8A C8 H8B 109.5
C7 C8 H8C 109.5
H8A C8 H8C 109.5
H8B C8 H8C 109.5
C10A C9A N1 112.8(9)
C10A C9A H9A1 109.0
N1 C9A H9A1 109.0
C10A C9A H9A2 109.0
N1 C9A H9A2 109.0
H9A1 C9A H9A2 107.8
C9A C10A C11 118.5(7)
C9A C10A H10A 107.7
C11 C10A H10A 107.7
C9A C10A H10B 107.7
C11 C10A H10B 107.7
H10A C10A H10B 107.1
C10B C9B N1 113.1(8)
C10B C9B H9B1 109.0
N1 C9B H9B1 109.0
C10B C9B H9B2 109.0
N1 C9B H9B2 109.0
H9B1 C9B H9B2 107.8
C9B C10B C11 115.3(7)
C9B C10B H10C 108.5
C11 C10B H10C 108.5
C9B C10B H10D 108.5
C11 C10B H10D 108.5
H10C C10B H10D 107.5
N2 C11 C10B 108.6(5)
N2 C11 C10A 108.6(5)
N2 C11 H11A 110.0
C10A C11 H11A 110.0
N2 C11 H11B 110.0
C10A C11 H11B 110.0
H11A C11 H11B 108.4
N2 C12 C13 126.3(6)
N2 C12 H12 116.8
C13 C12 H12 116.8
C18 C13 C14 121.0(5)
C18 C13 C12 121.4(5)
C14 C13 C12 117.6(6)
C15 C14 C13 118.5(6)
C15 C14 H14 120.7
C13 C14 H14 120.7
C14 C15 C16 121.2(6)
C14 C15 H15 119.4
C16 C15 H15 119.4
C17 C16 C15 119.4(6)
C17 C16 H16 120.3
C15 C16 H16 120.3
C16 C17 O3 125.9(5)
C16 C17 C18 121.6(6)
O3 C17 C18 112.5(5)
O2 C18 C13 124.8(5)
O2 C18 C17 117.0(5)
C13 C18 C17 118.2(5)
O3 C19 H19A 109.5
O3 C19 H19B 109.5
H19A C19 H19B 109.5
O3 C19 H19C 109.5
H19A C19 H19C 109.5
H19B C19 H19C 109.5

loop_
_geom_bond_atom_site_label_1
_geom_bond_atom_site_label_2
_geom_bond_distance
Mn2 O2 2.116(4)
Mn2 O1 2.199(3)
Mn2 Cl1 2.3233(18)
Mn2 Cl2 2.3302(17)
Mn2 O3 2.417(4)
Cu1 O1 1.902(4)
Cu1 O2 1.902(3)
Cu1 N2 1.917(5)
Cu1 N1 1.926(5)
N1 C7 1.288(8)
N1 C9B 1.492(11)
N1 C9A 1.508(12)
N2 C12 1.283(7)
N2 C11 1.462(7)
O1 C1 1.336(6)
O2 C18 1.321(6)
O3 C17 1.377(8)
O3 C19 1.459(7)
C1 C2 1.406(8)
C1 C6 1.421(7)
C2 C3 1.369(9)
C2 H2 0.9300
C3 C4 1.379(9)
C3 H3 0.9300
C4 C5 1.373(10)
C4 H4 0.9300
C5 C6 1.391(9)
C5 H5 0.9300
C6 C7 1.481(9)
C7 C8 1.517(8)
C8 H8A 0.9600
C8 H8B 0.9600
C8 H8C 0.9600
C9A C10A 1.465(13)
C9A H9A1 0.9700
C9A H9A2 0.9700
C10A C11 1.523(8)
C10A H10A 0.9700
C10A H10B 0.9700
C9B C10B 1.476(12)
C9B H9B1 0.9700
C9B H9B2 0.9700
C10B C11 1.523(8)
C10B H10C 0.9700
C10B H10D 0.9700
C11 H11A 0.9700
C11 H11B 0.9700
C12 C13 1.464(8)
C12 H12 0.9300
C13 C18 1.399(8)
C13 C14 1.404(8)
C14 C15 1.398(9)
C14 H14 0.9300
C15 C16 1.400(10)
C15 H15 0.9300
C16 C17 1.365(8)
C16 H16 0.9300
C17 C18 1.416(7)
C19 H19A 0.9600
C19 H19B 0.9600
C19 H19C 0.9600
